data_4334032
loop_
_publ_author_name
'Kotohiro Nomura'
'Atsushi Igarashi'
'Shohei Katao'
'Wenjuan Zhang'
'Wen-Hua Sun'

_publ_contact_author_email ktnomura@tmu.ac.jp
_publ_contact_author_fax +81-42-677-2547
_publ_contact_author_name 'Kotohiro Nomura'
_publ_contact_author_phone +81-42-677-2547
_publ_section_title
;
 Synthesis and Structural Analysis of (Imido)Vanadium(V) Complexes
 Containing Chelate (Anilido)Methyl-imine Ligands: Ligand Effect in
 Ethylene Dimerization
;
_journal_name_full 'Inorganic Chemistry'
_journal_page_first 2607
_journal_page_last 2614
_journal_paper_doi 10.1021/ic302633y
_journal_volume 52
_journal_year 2013
_chemical_formula_moiety 'C28 H32 Cl2 N3 V'
_chemical_formula_sum 'C28 H32 Cl2 N3 V'
_chemical_formula_weight 532.43
_space_group_IT_number 14
_symmetry_cell_setting monoclinic
_symmetry_Int_Tables_number 14
_symmetry_space_group_name_Hall '-P 2ybc'
_symmetry_space_group_name_H-M 'P 1 21/c 1'
_atom_sites_solution_hydrogens geom
_atom_sites_solution_primary direct
_atom_sites_solution_secondary difmap
_cell_angle_alpha 90.0000
_cell_angle_beta 99.4194
_cell_angle_gamma 90.0000
_cell_formula_units_Z 4
_cell_length_a 16.4655(3)
_cell_length_b 14.5364(2)
_cell_length_c 10.77817(10)
_cell_measurement_reflns_used 21318
_cell_measurement_temperature 123
_cell_measurement_theta_max 27.47
_cell_measurement_theta_min 3.07
_cell_volume 2544.96(6)
_computing_cell_refinement 'RAPID AUTO'
_computing_data_collection 'RAPID AUTO (Rigaku, ????)'
_computing_data_reduction 'RAPID AUTO'
_computing_molecular_graphics 'CrystalStructure 4.0'
_computing_publication_material 'CrystalStructure 4.0 (Rigaku, 2010)'
_computing_structure_refinement 'SHELXL97 (Sheldrick, 2008)'
_computing_structure_solution 'Il Milione (Burla, et al., 2007)'
_diffrn_ambient_temperature 123
_diffrn_detector_area_resol_mean 10.000
_diffrn_measured_fraction_theta_full 0.998
_diffrn_measured_fraction_theta_max 0.998
_diffrn_measurement_device_type 'Rigaku R-AXIS RAPID'
_diffrn_measurement_method \w
_diffrn_radiation_type 'Mo K\a'
_diffrn_radiation_wavelength 0.71075
_diffrn_reflns_av_R_equivalents 0.0296
_diffrn_reflns_limit_h_max 21
_diffrn_reflns_limit_h_min -21
_diffrn_reflns_limit_k_max 18
_diffrn_reflns_limit_k_min -18
_diffrn_reflns_limit_l_max 12
_diffrn_reflns_limit_l_min -13
_diffrn_reflns_number 25020
_diffrn_reflns_theta_full 27.47
_diffrn_reflns_theta_max 27.47
_diffrn_standards_number 0
_exptl_absorpt_coefficient_mu 0.621
_exptl_absorpt_correction_T_max 0.982
_exptl_absorpt_correction_T_min 0.837
_exptl_absorpt_correction_type multi-scan
_exptl_absorpt_process_details 'ABSCOR (Rigaku, 1995)'
_exptl_crystal_colour yellow
_exptl_crystal_density_diffrn 1.389
_exptl_crystal_description platelet
_exptl_crystal_F_000 1112.00
_exptl_crystal_size_max 0.210
_exptl_crystal_size_mid 0.180
_exptl_crystal_size_min 0.030
_refine_diff_density_max 0.540
_refine_diff_density_min -0.280
_refine_ls_extinction_method none
_refine_ls_goodness_of_fit_ref 1.137
_refine_ls_hydrogen_treatment constr
_refine_ls_number_parameters 309
_refine_ls_number_reflns 5821
_refine_ls_number_restraints 0
_refine_ls_R_factor_gt 0.0334
_refine_ls_shift/su_max 0.001
_refine_ls_structure_factor_coef Fsqd
_refine_ls_weighting_details 'w = 1/[\s^2^(Fo^2^)+(0.0460P)^2^+0.9926P] where P=(Fo^2^+2Fc^2^)/3'
_refine_ls_weighting_scheme calc
_refine_ls_wR_factor_ref 0.0901
_reflns_number_gt 5164
_reflns_number_total 5821
_reflns_threshold_expression F^2^>2.0\s(F^2^)
_cod_data_source_file ic302633y_si_003_2.cif
_cod_data_source_block VCl2(NAd)(2QLMe)
_cod_original_cell_volume 2544.96(7)
_cod_database_code 4334032

loop_
_symmetry_equiv_pos_site_id
_symmetry_equiv_pos_as_xyz
1 +X,+Y,+Z
2 -X,1/2+Y,1/2-Z
3 -X,-Y,-Z
4 +X,1/2-Y,1/2+Z

loop_
_atom_site_label
_atom_site_type_symbol
_atom_site_fract_x
_atom_site_fract_y
_atom_site_fract_z
_atom_site_U_iso_or_equiv
_atom_site_adp_type
_atom_site_occupancy
_atom_site_symmetry_multiplicity
_atom_site_calc_flag
_atom_site_refinement_flags
V1 V 0.242704(14) 0.479083(17) 0.31658(2) 0.01383(8) Uani 1.0 4 d .
Cl1 Cl 0.23416(2) 0.57592(3) 0.48026(3) 0.02174(10) Uani 1.0 4 d .
Cl2 Cl 0.29441(2) 0.33521(3) 0.34844(4) 0.02184(10) Uani 1.0 4 d .
N1 N 0.32507(8) 0.52823(9) 0.27686(12) 0.0165(3) Uani 1.0 4 d .
N2 N 0.11936(8) 0.42450(9) 0.35794(12) 0.0169(3) Uani 1.0 4 d .
N3 N 0.17417(7) 0.49834(9) 0.16405(11) 0.0157(3) Uani 1.0 4 d .
C1 C 0.40044(9) 0.57298(10) 0.26039(14) 0.0164(3) Uani 1.0 4 d .
C2 C 0.45651(11) 0.50310(13) 0.2086(2) 0.0332(5) Uani 1.0 4 d .
C3 C 0.38327(11) 0.65437(14) 0.16983(18) 0.0311(4) Uani 1.0 4 d .
C4 C 0.44316(10) 0.60746(13) 0.38946(15) 0.0255(4) Uani 1.0 4 d .
C5 C 0.53813(11) 0.55103(15) 0.1938(2) 0.0356(5) Uani 1.0 4 d .
C6 C 0.52030(13) 0.63206(17) 0.10451(18) 0.0417(6) Uani 1.0 4 d .
C7 C 0.46554(12) 0.70158(15) 0.1571(2) 0.0387(5) Uani 1.0 4 d .
C8 C 0.50752(12) 0.73554(13) 0.2848(2) 0.0370(5) Uani 1.0 4 d .
C9 C 0.52497(10) 0.65480(13) 0.37467(17) 0.0288(4) Uani 1.0 4 d .
C10 C 0.58031(10) 0.58569(14) 0.32223(18) 0.0317(4) Uani 1.0 4 d .
C11 C 0.09736(9) 0.38884(10) 0.46715(14) 0.0173(3) Uani 1.0 4 d .
C12 C 0.15923(10) 0.36115(12) 0.56699(15) 0.0231(4) Uani 1.0 4 d .
C13 C 0.13778(11) 0.32262(12) 0.67365(16) 0.0264(4) Uani 1.0 4 d .
C14 C 0.05445(11) 0.31253(12) 0.68682(16) 0.0267(4) Uani 1.0 4 d .
C15 C -0.00647(10) 0.34052(11) 0.59252(16) 0.0232(4) Uani 1.0 4 d .
C16 C 0.01352(9) 0.37816(10) 0.47980(14) 0.0188(3) Uani 1.0 4 d .
C17 C -0.04771(9) 0.40466(11) 0.37796(15) 0.0207(3) Uani 1.0 4 d .
C18 C -0.02495(9) 0.43506(11) 0.26934(15) 0.0201(3) Uani 1.0 4 d .
C19 C 0.05967(9) 0.44353(10) 0.26342(14) 0.0173(3) Uani 1.0 4 d .
C20 C 0.08655(9) 0.47653(11) 0.14495(15) 0.0208(4) Uani 1.0 4 d .
C21 C 0.19757(9) 0.53628(10) 0.05208(13) 0.0156(3) Uani 1.0 4 d .
C22 C 0.23128(9) 0.47768(11) -0.03021(15) 0.0199(3) Uani 1.0 4 d .
C23 C 0.25288(10) 0.51619(12) -0.13851(15) 0.0239(4) Uani 1.0 4 d .
C24 C 0.24311(9) 0.60952(12) -0.16417(14) 0.0227(4) Uani 1.0 4 d .
C25 C 0.20969(10) 0.66588(11) -0.08194(15) 0.0221(4) Uani 1.0 4 d .
C26 C 0.18592(9) 0.63042(11) 0.02699(14) 0.0179(3) Uani 1.0 4 d .
C27 C 0.24526(12) 0.37710(12) -0.00057(17) 0.0307(4) Uani 1.0 4 d .
C28 C 0.15257(12) 0.69289(12) 0.11782(16) 0.0271(4) Uani 1.0 4 d .
H1 H 0.4290 0.4796 0.1262 0.0399 Uiso 1.0 4 calc R
H2 H 0.4677 0.4504 0.2671 0.0399 Uiso 1.0 4 calc R
H3 H 0.3463 0.6988 0.2023 0.0373 Uiso 1.0 4 calc R
H4 H 0.3558 0.6325 0.0865 0.0373 Uiso 1.0 4 calc R
H5 H 0.4541 0.5551 0.4485 0.0306 Uiso 1.0 4 calc R
H6 H 0.4070 0.6516 0.4242 0.0306 Uiso 1.0 4 calc R
H7 H 0.5750 0.5063 0.1595 0.0428 Uiso 1.0 4 calc R
H8 H 0.4925 0.6101 0.0214 0.0500 Uiso 1.0 4 calc R
H9 H 0.5726 0.6619 0.0931 0.0500 Uiso 1.0 4 calc R
H10 H 0.4547 0.7549 0.0981 0.0464 Uiso 1.0 4 calc R
H11 H 0.4716 0.7805 0.3186 0.0444 Uiso 1.0 4 calc R
H12 H 0.5597 0.7668 0.2761 0.0444 Uiso 1.0 4 calc R
H13 H 0.5530 0.6773 0.4585 0.0346 Uiso 1.0 4 calc R
H14 H 0.5920 0.5332 0.3809 0.0380 Uiso 1.0 4 calc R
H15 H 0.6333 0.6153 0.3138 0.0380 Uiso 1.0 4 calc R
H16 H 0.2156 0.3692 0.5604 0.0277 Uiso 1.0 4 calc R
H17 H 0.1797 0.3025 0.7393 0.0317 Uiso 1.0 4 calc R
H18 H 0.0406 0.2863 0.7613 0.0320 Uiso 1.0 4 calc R
H19 H -0.0625 0.3347 0.6025 0.0279 Uiso 1.0 4 calc R
H20 H -0.1043 0.4012 0.3855 0.0249 Uiso 1.0 4 calc R
H21 H -0.0653 0.4503 0.1988 0.0242 Uiso 1.0 4 calc R
H22 H 0.0747 0.4284 0.0795 0.0250 Uiso 1.0 4 calc R
H23 H 0.0546 0.5321 0.1144 0.0250 Uiso 1.0 4 calc R
H24 H 0.2748 0.4777 -0.1962 0.0287 Uiso 1.0 4 calc R
H25 H 0.2593 0.6346 -0.2378 0.0272 Uiso 1.0 4 calc R
H26 H 0.2028 0.7296 -0.1000 0.0265 Uiso 1.0 4 calc R
H27 H 0.1929 0.3481 0.0088 0.0368 Uiso 1.0 4 calc R
H28 H 0.2843 0.3705 0.0780 0.0368 Uiso 1.0 4 calc R
H29 H 0.2677 0.3472 -0.0691 0.0368 Uiso 1.0 4 calc R
H30 H 0.1744 0.6741 0.2042 0.0326 Uiso 1.0 4 calc R
H31 H 0.0924 0.6889 0.1040 0.0326 Uiso 1.0 4 calc R
H32 H 0.1692 0.7564 0.1045 0.0326 Uiso 1.0 4 calc R

loop_
_atom_site_aniso_label
_atom_site_aniso_U_11
_atom_site_aniso_U_22
_atom_site_aniso_U_33
_atom_site_aniso_U_12
_atom_site_aniso_U_13
_atom_site_aniso_U_23
V1 0.01193(12) 0.01467(14) 0.01474(13) -0.00018(8) 0.00176(9) 0.00091(9)
Cl1 0.02177(18) 0.02331(19) 0.02110(19) -0.00110(14) 0.00638(14) -0.00482(14)
Cl2 0.01990(18) 0.01689(18) 0.0281(2) 0.00245(13) 0.00211(14) 0.00288(14)
N1 0.0168(6) 0.0167(6) 0.0159(6) 0.0001(5) 0.0027(5) -0.0002(5)
N2 0.0150(6) 0.0174(7) 0.0179(6) -0.0008(5) 0.0016(5) 0.0007(5)
N3 0.0141(6) 0.0175(6) 0.0154(6) 0.0001(5) 0.0024(5) 0.0010(5)
C1 0.0148(7) 0.0182(7) 0.0166(7) -0.0014(6) 0.0037(6) -0.0004(6)
C2 0.0236(9) 0.0281(9) 0.0507(12) -0.0044(7) 0.0143(8) -0.0155(9)
C3 0.0218(8) 0.0374(10) 0.0328(10) -0.0035(7) 0.0006(7) 0.0161(8)
C4 0.0210(8) 0.0362(10) 0.0194(8) -0.0057(7) 0.0038(6) -0.0023(7)
C5 0.0214(9) 0.0411(11) 0.0482(12) -0.0043(8) 0.0167(8) -0.0177(10)
C6 0.0321(10) 0.0696(15) 0.0257(9) -0.0211(10) 0.0115(8) -0.0039(10)
C7 0.0265(9) 0.0457(12) 0.0433(11) -0.0071(8) 0.0039(8) 0.0245(10)
C8 0.0304(10) 0.0246(9) 0.0581(13) -0.0092(8) 0.0135(9) -0.0036(9)
C9 0.0211(8) 0.0411(11) 0.0240(9) -0.0081(7) 0.0026(7) -0.0078(8)
C10 0.0181(8) 0.0385(11) 0.0381(10) -0.0020(7) 0.0035(7) 0.0046(8)
C11 0.0177(7) 0.0153(7) 0.0187(7) -0.0018(6) 0.0027(6) 0.0005(6)
C12 0.0194(8) 0.0263(9) 0.0233(8) 0.0005(6) 0.0024(6) 0.0047(7)
C13 0.0277(9) 0.0290(9) 0.0211(8) 0.0020(7) 0.0001(7) 0.0051(7)
C14 0.0328(9) 0.0267(9) 0.0217(8) -0.0039(7) 0.0082(7) 0.0050(7)
C15 0.0230(8) 0.0238(8) 0.0241(8) -0.0055(7) 0.0075(7) 0.0015(7)
C16 0.0185(7) 0.0167(7) 0.0215(8) -0.0030(6) 0.0040(6) -0.0005(6)
C17 0.0147(7) 0.0212(8) 0.0262(8) -0.0034(6) 0.0029(6) 0.0003(7)
C18 0.0145(7) 0.0226(8) 0.0221(8) -0.0024(6) -0.0007(6) 0.0005(6)
C19 0.0162(7) 0.0169(7) 0.0182(7) -0.0018(6) 0.0012(6) 0.0002(6)
C20 0.0149(7) 0.0280(9) 0.0186(8) -0.0026(6) -0.0004(6) 0.0037(7)
C21 0.0132(7) 0.0190(7) 0.0142(7) -0.0011(6) 0.0005(5) -0.0007(6)
C22 0.0194(8) 0.0206(8) 0.0196(8) 0.0012(6) 0.0022(6) -0.0037(6)
C23 0.0200(8) 0.0341(10) 0.0183(8) 0.0024(7) 0.0051(6) -0.0054(7)
C24 0.0200(8) 0.0333(9) 0.0149(7) -0.0046(7) 0.0031(6) 0.0030(7)
C25 0.0236(8) 0.0223(8) 0.0188(8) -0.0021(6) -0.0012(6) 0.0048(6)
C26 0.0180(7) 0.0194(8) 0.0156(7) 0.0005(6) 0.0006(6) 0.0001(6)
C27 0.0428(11) 0.0215(9) 0.0282(9) 0.0081(8) 0.0070(8) -0.0044(7)
C28 0.0394(10) 0.0197(8) 0.0229(8) 0.0076(7) 0.0068(7) -0.0004(7)

loop_
_atom_type_symbol
_atom_type_description
_atom_type_scat_dispersion_real
_atom_type_scat_dispersion_imag
_atom_type_scat_source
C C 0.0033 0.0016
;
International Tables for Crystallography
(1992, Vol. C, Tables 4.2.6.8 and 6.1.1.4)
;
H H 0.0000 0.0000
;
International Tables for Crystallography
(1992, Vol. C, Table 6.1.1.4)
;
Cl Cl 0.1484 0.1585
;
International Tables for Crystallography
(1992, Vol. C, Tables 4.2.6.8 and 6.1.1.4)
;
N N 0.0061 0.0033
;
International Tables for Crystallography
(1992, Vol. C, Tables 4.2.6.8 and 6.1.1.4)
;
V V 0.3005 0.5294
;
International Tables for Crystallography
(1992, Vol. C, Tables 4.2.6.8 and 6.1.1.4)
;

loop_
_geom_angle_atom_site_label_1
_geom_angle_atom_site_label_2
_geom_angle_atom_site_label_3
_geom_angle
_geom_angle_publ_flag
Cl1 V1 Cl2 121.512(17) yes
Cl1 V1 N1 95.21(5) yes
Cl1 V1 N2 83.93(4) yes
Cl1 V1 N3 119.12(5) yes
Cl2 V1 N1 97.74(5) yes
Cl2 V1 N2 88.50(4) yes
Cl2 V1 N3 115.64(5) yes
N1 V1 N2 173.09(6) yes
N1 V1 N3 96.39(6) yes
N2 V1 N3 78.16(5) yes
V1 N1 C1 172.15(11) yes
V1 N2 C11 131.09(10) yes
V1 N2 C19 110.36(11) yes
C11 N2 C19 117.83(14) yes
V1 N3 C20 122.41(10) yes
V1 N3 C21 126.47(10) yes
C20 N3 C21 111.11(11) yes
N1 C1 C2 109.12(13) yes
N1 C1 C3 110.82(13) yes
N1 C1 C4 108.20(13) yes
C2 C1 C3 109.79(15) yes
C2 C1 C4 109.32(13) yes
C3 C1 C4 109.55(14) yes
C1 C2 C5 108.89(15) yes
C1 C3 C7 109.08(15) yes
C1 C4 C9 109.26(14) yes
C2 C5 C6 109.51(16) yes
C2 C5 C10 109.20(18) yes
C6 C5 C10 109.28(18) yes
C5 C6 C7 110.07(18) yes
C3 C7 C6 108.62(18) yes
C3 C7 C8 109.88(18) yes
C6 C7 C8 110.09(16) yes
C7 C8 C9 109.72(16) yes
C4 C9 C8 109.46(14) yes
C4 C9 C10 109.20(15) yes
C8 C9 C10 109.54(17) yes
C5 C10 C9 110.00(14) yes
N2 C11 C12 119.76(14) yes
N2 C11 C16 121.07(13) yes
C12 C11 C16 119.16(15) yes
C11 C12 C13 120.02(16) yes
C12 C13 C14 120.90(15) yes
C13 C14 C15 120.11(17) yes
C14 C15 C16 120.40(16) yes
C11 C16 C15 119.37(13) yes
C11 C16 C17 118.45(14) yes
C15 C16 C17 122.18(15) yes
C16 C17 C18 119.59(14) yes
C17 C18 C19 118.73(14) yes
N2 C19 C18 124.15(15) yes
N2 C19 C20 115.94(14) yes
C18 C19 C20 119.91(13) yes
N3 C20 C19 111.90(12) yes
N3 C21 C22 119.01(13) yes
N3 C21 C26 119.34(14) yes
C22 C21 C26 121.65(14) yes
C21 C22 C23 117.78(15) yes
C21 C22 C27 121.07(15) yes
C23 C22 C27 121.13(16) yes
C22 C23 C24 121.51(16) yes
C23 C24 C25 119.71(16) yes
C24 C25 C26 121.01(15) yes
C21 C26 C25 118.32(15) yes
C21 C26 C28 121.13(15) yes
C25 C26 C28 120.48(15) yes
C1 C2 H1 109.906 no
C1 C2 H2 109.917 no
C5 C2 H1 109.903 no
C5 C2 H2 109.902 no
H1 C2 H2 108.317 no
C1 C3 H3 109.870 no
C1 C3 H4 109.859 no
C7 C3 H3 109.862 no
C7 C3 H4 109.861 no
H3 C3 H4 108.295 no
C1 C4 H5 109.829 no
C1 C4 H6 109.825 no
C9 C4 H5 109.832 no
C9 C4 H6 109.821 no
H5 C4 H6 108.265 no
C2 C5 H7 109.614 no
C6 C5 H7 109.608 no
C10 C5 H7 109.616 no
C5 C6 H8 109.644 no
C5 C6 H9 109.647 no
C7 C6 H8 109.643 no
C7 C6 H9 109.649 no
H8 C6 H9 108.153 no
C3 C7 H10 109.412 no
C6 C7 H10 109.408 no
C8 C7 H10 109.419 no
C7 C8 H11 109.723 no
C7 C8 H12 109.719 no
C9 C8 H11 109.725 no
C9 C8 H12 109.727 no
H11 C8 H12 108.200 no
C4 C9 H13 109.543 no
C8 C9 H13 109.547 no
C10 C9 H13 109.540 no
C5 C10 H14 109.662 no
C5 C10 H15 109.671 no
C9 C10 H14 109.651 no
C9 C10 H15 109.657 no
H14 C10 H15 108.171 no
C11 C12 H16 119.983 no
C13 C12 H16 119.995 no
C12 C13 H17 119.548 no
C14 C13 H17 119.549 no
C13 C14 H18 119.949 no
C15 C14 H18 119.945 no
C14 C15 H19 119.796 no
C16 C15 H19 119.800 no
C16 C17 H20 120.209 no
C18 C17 H20 120.200 no
C17 C18 H21 120.636 no
C19 C18 H21 120.636 no
N3 C20 H22 109.239 no
N3 C20 H23 109.220 no
C19 C20 H22 109.236 no
C19 C20 H23 109.243 no
H22 C20 H23 107.921 no
C22 C23 H24 119.235 no
C24 C23 H24 119.255 no
C23 C24 H25 120.151 no
C25 C24 H25 120.143 no
C24 C25 H26 119.495 no
C26 C25 H26 119.492 no
C22 C27 H27 109.472 no
C22 C27 H28 109.472 no
C22 C27 H29 109.473 no
H27 C27 H28 109.474 no
H27 C27 H29 109.458 no
H28 C27 H29 109.478 no
C26 C28 H30 109.475 no
C26 C28 H31 109.474 no
C26 C28 H32 109.476 no
H30 C28 H31 109.472 no
H30 C28 H32 109.471 no
H31 C28 H32 109.458 no

loop_
_geom_bond_atom_site_label_1
_geom_bond_atom_site_label_2
_geom_bond_distance
_geom_bond_publ_flag
V1 Cl1 2.2792(5) yes
V1 Cl2 2.2630(5) yes
V1 N1 1.6502(14) yes
V1 N2 2.2911(14) yes
V1 N3 1.8567(12) yes
N1 C1 1.438(2) yes
N2 C11 1.387(2) yes
N2 C19 1.3239(19) yes
N3 C20 1.4585(19) yes
N3 C21 1.436(2) yes
C1 C2 1.538(3) yes
C1 C3 1.530(3) yes
C1 C4 1.537(2) yes
C2 C5 1.545(3) yes
C3 C7 1.545(3) yes
C4 C9 1.544(3) yes
C5 C6 1.519(3) yes
C5 C10 1.529(3) yes
C6 C7 1.524(4) yes
C7 C8 1.518(3) yes
C8 C9 1.519(3) yes
C9 C10 1.526(3) yes
C11 C12 1.414(2) yes
C11 C16 1.418(3) yes
C12 C13 1.376(3) yes
C13 C14 1.410(3) yes
C14 C15 1.368(3) yes
C15 C16 1.419(3) yes
C16 C17 1.417(2) yes
C17 C18 1.360(3) yes
C18 C19 1.411(3) yes
C19 C20 1.497(3) yes
C21 C22 1.408(3) yes
C21 C26 1.402(3) yes
C22 C23 1.392(3) yes
C22 C27 1.506(3) yes
C23 C24 1.389(3) yes
C24 C25 1.385(3) yes
C25 C26 1.396(3) yes
C26 C28 1.504(3) yes
C2 H1 0.990 no
C2 H2 0.990 no
C3 H3 0.990 no
C3 H4 0.990 no
C4 H5 0.990 no
C4 H6 0.990 no
C5 H7 1.000 no
C6 H8 0.990 no
C6 H9 0.990 no
C7 H10 1.000 no
C8 H11 0.990 no
C8 H12 0.990 no
C9 H13 1.000 no
C10 H14 0.990 no
C10 H15 0.990 no
C12 H16 0.950 no
C13 H17 0.950 no
C14 H18 0.950 no
C15 H19 0.950 no
C17 H20 0.950 no
C18 H21 0.950 no
C20 H22 0.990 no
C20 H23 0.990 no
C23 H24 0.950 no
C24 H25 0.950 no
C25 H26 0.950 no
C27 H27 0.980 no
C27 H28 0.980 no
C27 H29 0.980 no
C28 H30 0.980 no
C28 H31 0.980 no
C28 H32 0.980 no

loop_
_geom_contact_atom_site_label_1
_geom_contact_atom_site_label_2
_geom_contact_distance
_geom_contact_publ_flag
_geom_contact_site_symmetry_2
Cl1 C11 3.5192(16) no .
Cl1 C12 3.5384(18) no .
Cl2 C12 3.5159(18) no .
N1 C21 2.9370(18) no .
N1 C22 3.494(2) no .
N1 C26 3.5622(19) no .
N2 C17 2.809(2) no .
N3 C27 2.882(3) no .
N3 C28 2.884(3) no .
C1 C6 2.922(3) no .
C1 C8 2.934(3) no .
C1 C10 2.933(3) no .
C2 C7 2.946(3) no .
C2 C8 3.545(3) no .
C2 C9 2.945(3) no .
C3 C5 2.934(3) no .
C3 C9 2.938(3) no .
C3 C10 3.532(3) no .
C3 C21 3.555(3) no .
C3 C26 3.378(3) no .
C4 C5 2.940(3) no .
C4 C6 3.529(3) no .
C4 C7 2.929(3) no .
C5 C8 2.928(3) no .
C6 C9 2.919(3) no .
C7 C10 2.911(3) no .
C11 C14 2.808(3) no .
C11 C18 2.765(2) no .
C12 C15 2.803(3) no .
C13 C16 2.794(3) no .
C16 C19 2.739(3) no .
C20 C22 3.274(3) no .
C20 C26 3.159(3) no .
C20 C27 3.566(3) no .
C20 C28 3.356(3) no .
C21 C24 2.775(3) no .
C22 C25 2.803(3) no .
C23 C26 2.793(3) no .
C11 C17 3.593(3) no 3_566
C15 C18 3.588(3) no 3_566
C16 C17 3.514(3) no 3_566
C17 C11 3.593(3) no 3_566
C17 C16 3.514(3) no 3_566
C17 C28 3.533(3) no 2_545
C18 C15 3.588(3) no 3_566
C28 C17 3.533(3) no 2_555
V1 H16 3.1690 no .
V1 H22 3.5228 no .
V1 H23 3.5672 no .
V1 H28 3.1858 no .
V1 H30 3.2130 no .
Cl1 H6 3.1995 no .
Cl1 H16 3.1558 no .
Cl1 H30 3.3020 no .
Cl2 H2 3.5401 no .
Cl2 H16 2.8489 no .
Cl2 H28 2.9381 no .
N1 H1 2.6416 no .
N1 H2 2.6244 no .
N1 H3 2.6481 no .
N1 H4 2.6650 no .
N1 H5 2.6081 no .
N1 H6 2.6186 no .
N1 H28 3.1352 no .
N1 H30 3.2598 no .
N2 H16 2.6058 no .
N2 H21 3.2584 no .
N2 H22 2.9708 no .
N2 H23 3.0911 no .
N3 H27 2.7996 no .
N3 H28 2.8549 no .
N3 H30 2.5914 no .
N3 H31 3.1016 no .
C1 H7 3.3765 no .
C1 H8 3.2407 no .
C1 H10 3.3706 no .
C1 H11 3.2598 no .
C1 H13 3.3786 no .
C1 H14 3.2602 no .
C2 H3 3.3694 no .
C2 H4 2.7033 no .
C2 H5 2.7001 no .
C2 H6 3.3681 no .
C2 H8 2.6897 no .
C2 H9 3.3633 no .
C2 H14 2.6945 no .
C2 H15 3.3669 no .
C2 H28 3.5257 no .
C3 H1 2.7131 no .
C3 H2 3.3685 no .
C3 H5 3.3644 no .
C3 H6 2.7054 no .
C3 H8 2.6738 no .
C3 H9 3.3559 no .
C3 H11 2.6990 no .
C3 H12 3.3668 no .
C3 H30 3.5295 no .
C4 H1 3.3685 no .
C4 H2 2.7001 no .
C4 H3 2.7066 no .
C4 H4 3.3658 no .
C4 H11 2.6923 no .
C4 H12 3.3626 no .
C4 H14 2.6932 no .
C4 H15 3.3635 no .
C5 H4 3.2587 no .
C5 H5 3.2707 no .
C5 H10 3.3571 no .
C5 H12 3.2625 no .
C5 H13 3.3673 no .
C6 H1 2.7094 no .
C6 H2 3.3603 no .
C6 H3 3.3536 no .
C6 H4 2.6841 no .
C6 H11 3.3507 no .
C6 H12 2.6987 no .
C6 H14 3.3443 no .
C6 H15 2.6898 no .
C7 H1 3.2896 no .
C7 H6 3.2636 no .
C7 H7 3.3595 no .
C7 H13 3.3495 no .
C7 H15 3.2445 no .
C8 H3 2.7107 no .
C8 H4 3.3626 no .
C8 H5 3.3585 no .
C8 H6 2.7019 no .
C8 H8 3.3489 no .
C8 H9 2.7002 no .
C8 H14 3.3451 no .
C8 H15 2.6887 no .
C9 H2 3.2718 no .
C9 H3 3.2752 no .
C9 H7 3.3672 no .
C9 H9 3.2585 no .
C9 H10 3.3489 no .
C10 H1 3.3656 no .
C10 H2 2.7016 no .
C10 H5 2.7009 no .
C10 H6 3.3612 no .
C10 H8 3.3462 no .
C10 H9 2.6907 no .
C10 H11 3.3469 no .
C10 H12 2.6896 no .
C11 H17 3.2735 no .
C11 H19 3.3066 no .
C11 H20 3.2980 no .
C12 H18 3.2752 no .
C13 H19 3.2659 no .
C14 H16 3.2803 no .
C15 H17 3.2583 no .
C15 H20 2.6789 no .
C16 H16 3.3016 no .
C16 H18 3.2782 no .
C16 H21 3.2663 no .
C17 H19 2.6729 no .
C18 H22 2.8257 no .
C18 H23 2.6848 no .
C19 H20 3.2500 no .
C20 H21 2.6845 no .
C20 H27 3.0901 no .
C20 H30 3.2325 no .
C20 H31 3.1219 no .
C21 H3 3.5924 no .
C21 H4 2.9262 no .
C21 H22 2.6148 no .
C21 H23 2.5524 no .
C21 H24 3.2581 no .
C21 H26 3.2620 no .
C21 H27 2.7746 no .
C21 H28 2.7911 no .
C21 H29 3.3294 no .
C21 H30 2.6553 no .
C21 H31 2.9245 no .
C21 H32 3.2959 no .
C22 H1 3.4126 no .
C22 H4 3.1629 no .
C22 H22 3.0918 no .
C22 H25 3.2801 no .
C23 H4 3.2037 no .
C23 H26 3.2543 no .
C23 H27 3.1594 no .
C23 H28 3.1301 no .
C23 H29 2.5672 no .
C24 H4 3.0349 no .
C25 H3 3.5238 no .
C25 H4 2.8084 no .
C25 H24 3.2524 no .
C25 H30 3.2318 no .
C25 H31 3.0213 no .
C25 H32 2.5796 no .
C26 H3 3.1464 no .
C26 H4 2.7652 no .
C26 H22 3.5553 no .
C26 H23 2.8765 no .
C26 H25 3.2763 no .
C27 H1 3.4478 no .
C27 H22 3.1595 no .
C27 H24 2.6752 no .
C28 H3 3.1722 no .
C28 H4 3.5284 no .
C28 H23 2.8371 no .
C28 H26 2.6678 no .
H1 H4 2.5317 no .
H1 H7 2.4025 no .
H1 H8 2.5206 no .
H1 H14 3.5967 no .
H1 H28 2.8382 no .
H2 H5 2.5163 no .
H2 H7 2.4074 no .
H2 H8 3.5949 no .
H2 H14 2.5140 no .
H2 H28 3.5507 no .
H3 H6 2.5315 no .
H3 H8 3.5766 no .
H3 H10 2.4004 no .
H3 H11 2.5278 no .
H3 H30 2.8561 no .
H3 H32 3.0517 no .
H4 H8 2.4864 no .
H4 H9 3.5853 no .
H4 H10 2.4012 no .
H4 H25 3.5948 no .
H4 H26 3.2738 no .
H4 H30 3.4825 no .
H4 H32 3.5942 no .
H5 H11 3.5941 no .
H5 H13 2.4012 no .
H5 H14 2.5155 no .
H6 H11 2.5169 no .
H6 H13 2.4017 no .
H6 H14 3.5954 no .
H7 H8 2.3820 no .
H7 H9 2.3696 no .
H7 H14 2.3891 no .
H7 H15 2.3819 no .
H8 H10 2.3809 no .
H8 H12 3.5993 no .
H8 H15 3.5948 no .
H9 H10 2.3747 no .
H9 H12 2.5298 no .
H9 H14 3.5920 no .
H9 H15 2.5175 no .
H10 H11 2.3764 no .
H10 H12 2.3706 no .
H11 H13 2.3791 no .
H11 H15 3.5919 no .
H12 H13 2.3742 no .
H12 H14 3.5902 no .
H12 H15 2.5134 no .
H13 H14 2.3823 no .
H13 H15 2.3801 no .
H16 H17 2.3194 no .
H17 H18 2.3528 no .
H18 H19 2.3142 no .
H19 H20 2.5206 no .
H20 H21 2.3225 no .
H21 H22 2.8345 no .
H21 H23 2.5930 no .
H22 H27 2.4937 no .
H22 H28 3.5548 no .
H23 H30 2.9101 no .
H23 H31 2.3702 no .
H24 H25 2.3302 no .
H24 H27 3.3506 no .
H24 H28 3.3211 no .
H24 H29 2.3534 no .
H25 H26 2.3301 no .
H26 H30 3.4809 no .
H26 H31 3.1311 no .
H26 H32 2.3910 no .
Cl1 H14 3.3979 no 3_666
Cl1 H19 3.1060 no 3_566
Cl1 H20 2.7907 no 3_566
Cl1 H25 3.1182 no 1_556
Cl1 H26 2.9760 no 4_565
Cl1 H32 3.0577 no 4_565
Cl2 H9 3.3300 no 2_645
Cl2 H12 3.1007 no 2_645
Cl2 H13 2.9938 no 3_666
Cl2 H17 2.8693 no 4_554
Cl2 H29 2.8539 no 4_555
N2 H18 3.4221 no 4_554
C2 H8 3.2001 no 3_665
C2 H11 3.4741 no 2_645
C2 H12 3.4521 no 2_645
C4 H5 3.2443 no 3_666
C4 H10 2.9927 no 4_565
C4 H14 3.3328 no 3_666
C5 H8 3.2767 no 3_665
C5 H24 3.1041 no 3_665
C6 H1 3.1922 no 3_665
C6 H11 3.3088 no 4_564
C6 H13 3.2748 no 4_564
C6 H29 3.5857 no 3_665
C7 H6 3.3156 no 4_564
C7 H13 3.2814 no 4_564
C8 H2 3.2105 no 2_655
C8 H8 3.4361 no 4_565
C9 H5 3.5836 no 3_666
C9 H9 3.5575 no 4_565
C9 H10 3.1264 no 4_565
C10 H5 3.3273 no 3_666
C10 H16 3.4538 no 3_666
C10 H24 3.0736 no 3_665
C11 H18 3.4052 no 4_554
C11 H20 3.4336 no 3_566
C12 H15 3.4646 no 3_666
C12 H24 3.3795 no 1_556
C12 H27 3.1723 no 4_555
C13 H24 3.3329 no 1_556
C13 H27 3.5961 no 1_556
C13 H27 3.2658 no 4_555
C13 H29 3.2323 no 1_556
C14 H31 3.5651 no 3_566
C15 H31 3.2194 no 2_545
C15 H32 3.3643 no 2_545
C16 H18 3.4352 no 4_554
C16 H31 3.3030 no 2_545
C16 H32 3.4801 no 2_545
C17 H18 3.4634 no 4_554
C17 H31 3.2347 no 2_545
C17 H32 2.9670 no 2_545
C18 H18 3.3990 no 4_554
C19 H18 3.3548 no 4_554
C19 H19 3.5296 no 3_566
C20 H22 3.5652 no 3_565
C20 H23 3.3325 no 3_565
C21 H21 3.1887 no 3_565
C22 H17 3.5614 no 1_554
C22 H21 3.2007 no 3_565
C23 H7 2.8990 no 3_665
C23 H15 3.4489 no 3_665
C23 H17 3.5090 no 1_554
C23 H20 3.5186 no 3_565
C23 H21 3.0895 no 3_565
C24 H7 3.4297 no 3_665
C24 H20 3.0254 no 3_565
C24 H21 3.0186 no 3_565
C24 H30 3.5579 no 4_564
C24 H32 3.2410 no 4_564
C25 H19 3.4308 no 2_555
C25 H20 3.5788 no 3_565
C25 H21 3.0187 no 3_565
C25 H30 3.2594 no 4_564
C25 H32 3.5220 no 4_564
C26 H21 3.1086 no 3_565
C27 H9 3.3592 no 3_665
C27 H17 3.0347 no 1_554
C28 H19 3.3072 no 2_555
C28 H19 3.5928 no 3_566
C28 H20 3.1296 no 2_555
C28 H25 3.3018 no 4_565
C28 H26 3.2219 no 4_565
H1 C6 3.1922 no 3_665
H1 H7 3.0757 no 3_665
H1 H8 2.5635 no 3_665
H1 H9 3.1288 no 3_665
H1 H11 3.3297 no 2_645
H1 H12 3.2636 no 2_645
H2 C8 3.2105 no 2_645
H2 H5 3.1254 no 3_666
H2 H8 3.3967 no 3_665
H2 H10 3.3489 no 2_645
H2 H11 2.8724 no 2_645
H2 H12 2.7347 no 2_645
H2 H13 3.5555 no 3_666
H3 H25 2.9387 no 4_565
H3 H26 3.5852 no 4_565
H5 C4 3.2443 no 3_666
H5 C9 3.5836 no 3_666
H5 C10 3.3273 no 3_666
H5 H2 3.1254 no 3_666
H5 H5 2.3516 no 3_666
H5 H10 3.1979 no 4_565
H5 H13 3.5309 no 3_666
H5 H14 2.4612 no 3_666
H6 C7 3.3156 no 4_565
H6 H10 2.3440 no 4_565
H6 H14 3.4085 no 3_666
H7 C23 2.8990 no 3_665
H7 C24 3.4297 no 3_665
H7 H1 3.0757 no 3_665
H7 H8 2.6815 no 3_665
H7 H11 3.3882 no 2_645
H7 H24 2.4511 no 3_665
H7 H25 3.4068 no 3_665
H8 C2 3.2001 no 3_665
H8 C5 3.2767 no 3_665
H8 C8 3.4361 no 4_564
H8 H1 2.5635 no 3_665
H8 H2 3.3967 no 3_665
H8 H7 2.6815 no 3_665
H8 H8 3.2491 no 3_665
H8 H11 2.6795 no 4_564
H8 H12 3.5182 no 4_564
H8 H13 3.3503 no 4_564
H9 Cl2 3.3300 no 2_655
H9 C9 3.5575 no 4_564
H9 C27 3.3592 no 3_665
H9 H1 3.1288 no 3_665
H9 H11 3.2576 no 4_564
H9 H12 3.5433 no 4_564
H9 H13 2.7426 no 4_564
H9 H24 3.2783 no 3_665
H9 H28 3.2544 no 3_665
H9 H29 2.6868 no 3_665
H10 C4 2.9927 no 4_564
H10 C9 3.1264 no 4_564
H10 H2 3.3489 no 2_655
H10 H5 3.1979 no 4_564
H10 H6 2.3440 no 4_564
H10 H11 3.1134 no 4_564
H10 H13 2.5800 no 4_564
H11 C2 3.4741 no 2_655
H11 C6 3.3088 no 4_565
H11 H1 3.3297 no 2_655
H11 H2 2.8724 no 2_655
H11 H7 3.3882 no 2_655
H11 H8 2.6795 no 4_565
H11 H9 3.2576 no 4_565
H11 H10 3.1134 no 4_565
H12 Cl2 3.1007 no 2_655
H12 C2 3.4521 no 2_655
H12 H1 3.2636 no 2_655
H12 H2 2.7347 no 2_655
H12 H8 3.5182 no 4_565
H12 H9 3.5433 no 4_565
H12 H13 3.5029 no 4_564
H12 H28 3.1659 no 2_655
H13 Cl2 2.9938 no 3_666
H13 C6 3.2748 no 4_565
H13 C7 3.2814 no 4_565
H13 H2 3.5555 no 3_666
H13 H5 3.5309 no 3_666
H13 H8 3.3503 no 4_565
H13 H9 2.7426 no 4_565
H13 H10 2.5800 no 4_565
H13 H12 3.5029 no 4_565
H14 Cl1 3.3979 no 3_666
H14 C4 3.3328 no 3_666
H14 H5 2.4612 no 3_666
H14 H6 3.4085 no 3_666
H14 H16 3.4342 no 3_666
H14 H24 3.1985 no 3_665
H15 C12 3.4646 no 3_666
H15 C23 3.4489 no 3_665
H15 H16 2.6408 no 3_666
H15 H17 3.4374 no 3_666
H15 H24 2.5207 no 3_665
H15 H29 3.3640 no 3_665
H16 C10 3.4538 no 3_666
H16 H14 3.4342 no 3_666
H16 H15 2.6408 no 3_666
H16 H24 3.0801 no 1_556
H16 H27 3.2175 no 4_555
H17 Cl2 2.8693 no 4_555
H17 C22 3.5614 no 1_556
H17 C23 3.5090 no 1_556
H17 C27 3.0347 no 1_556
H17 H15 3.4374 no 3_666
H17 H24 3.0111 no 1_556
H17 H27 2.9516 no 1_556
H17 H27 3.3454 no 4_555
H17 H29 2.4093 no 1_556
H18 N2 3.4221 no 4_555
H18 C11 3.4052 no 4_555
H18 C16 3.4352 no 4_555
H18 C17 3.4634 no 4_555
H18 C18 3.3990 no 4_555
H18 C19 3.3548 no 4_555
H18 H23 3.4513 no 3_566
H18 H27 3.4668 no 1_556
H18 H31 2.8407 no 3_566
H19 Cl1 3.1060 no 3_566
H19 C19 3.5296 no 3_566
H19 C25 3.4308 no 2_545
H19 C28 3.3072 no 2_545
H19 C28 3.5928 no 3_566
H19 H23 3.5977 no 3_566
H19 H26 2.7664 no 2_545
H19 H30 3.0022 no 3_566
H19 H31 3.0550 no 2_545
H19 H31 3.2974 no 3_566
H19 H32 2.8421 no 2_545
H20 Cl1 2.7907 no 3_566
H20 C11 3.4336 no 3_566
H20 C23 3.5186 no 3_565
H20 C24 3.0254 no 3_565
H20 C25 3.5788 no 3_565
H20 C28 3.1296 no 2_545
H20 H25 2.8260 no 3_565
H20 H30 3.5777 no 2_545
H20 H31 3.0938 no 2_545
H20 H32 2.3709 no 2_545
H21 C21 3.1887 no 3_565
H21 C22 3.2007 no 3_565
H21 C23 3.0895 no 3_565
H21 C24 3.0186 no 3_565
H21 C25 3.0187 no 3_565
H21 C26 3.1086 no 3_565
H21 H22 3.4616 no 3_565
H21 H23 3.4188 no 3_565
H21 H25 3.5132 no 3_565
H21 H26 3.5095 no 3_565
H22 C20 3.5652 no 3_565
H22 H21 3.4616 no 3_565
H22 H22 3.4561 no 3_565
H22 H23 2.7886 no 3_565
H22 H31 3.5500 no 3_565
H23 C20 3.3325 no 3_565
H23 H18 3.4513 no 3_566
H23 H19 3.5977 no 3_566
H23 H21 3.4188 no 3_565
H23 H22 2.7886 no 3_565
H23 H23 2.9554 no 3_565
H24 C5 3.1041 no 3_665
H24 C10 3.0736 no 3_665
H24 C12 3.3795 no 1_554
H24 C13 3.3329 no 1_554
H24 H7 2.4511 no 3_665
H24 H9 3.2783 no 3_665
H24 H14 3.1985 no 3_665
H24 H15 2.5207 no 3_665
H24 H16 3.0801 no 1_554
H24 H17 3.0111 no 1_554
H25 Cl1 3.1182 no 1_554
H25 C28 3.3018 no 4_564
H25 H3 2.9387 no 4_564
H25 H7 3.4068 no 3_665
H25 H20 2.8260 no 3_565
H25 H21 3.5132 no 3_565
H25 H30 3.1284 no 4_564
H25 H32 2.6030 no 4_564
H26 Cl1 2.9760 no 4_564
H26 C28 3.2219 no 4_564
H26 H3 3.5852 no 4_564
H26 H19 2.7664 no 2_555
H26 H21 3.5095 no 3_565
H26 H30 2.5119 no 4_564
H26 H32 3.1488 no 4_564
H27 C12 3.1723 no 4_554
H27 C13 3.5961 no 1_554
H27 C13 3.2658 no 4_554
H27 H16 3.2175 no 4_554
H27 H17 2.9516 no 1_554
H27 H17 3.3454 no 4_554
H27 H18 3.4668 no 1_554
H28 H9 3.2544 no 3_665
H28 H12 3.1659 no 2_645
H29 Cl2 2.8539 no 4_554
H29 C6 3.5857 no 3_665
H29 C13 3.2323 no 1_554
H29 H9 2.6868 no 3_665
H29 H15 3.3640 no 3_665
H29 H17 2.4093 no 1_554
H30 C24 3.5579 no 4_565
H30 C25 3.2594 no 4_565
H30 H19 3.0022 no 3_566
H30 H20 3.5777 no 2_555
H30 H25 3.1284 no 4_565
H30 H26 2.5119 no 4_565
H31 C14 3.5651 no 3_566
H31 C15 3.2194 no 2_555
H31 C16 3.3030 no 2_555
H31 C17 3.2347 no 2_555
H31 H18 2.8407 no 3_566
H31 H19 3.0550 no 2_555
H31 H19 3.2974 no 3_566
H31 H20 3.0938 no 2_555
H31 H22 3.5500 no 3_565
H32 Cl1 3.0577 no 4_564
H32 C15 3.3643 no 2_555
H32 C16 3.4801 no 2_555
H32 C17 2.9670 no 2_555
H32 C24 3.2410 no 4_565
H32 C25 3.5220 no 4_565
H32 H19 2.8421 no 2_555
H32 H20 2.3709 no 2_555
H32 H25 2.6030 no 4_565
H32 H26 3.1488 no 4_565

loop_
_geom_torsion_atom_site_label_1
_geom_torsion_atom_site_label_2
_geom_torsion_atom_site_label_3
_geom_torsion_atom_site_label_4
_geom_torsion
_geom_torsion_publ_flag
Cl1 V1 N2 C11 -56.45(10) no
Cl1 V1 N2 C19 113.47(8) no
Cl1 V1 N3 C20 -74.08(10) no
Cl1 V1 N3 C21 105.11(10) no
Cl2 V1 N2 C11 65.46(11) no
Cl2 V1 N2 C19 -124.62(8) no
Cl2 V1 N3 C20 84.53(9) no
Cl2 V1 N3 C21 -96.28(10) no
N1 V1 N3 C20 -173.69(10) no
N1 V1 N3 C21 5.50(11) no
N2 V1 N3 C20 2.01(9) no
N2 V1 N3 C21 -178.80(11) no
N3 V1 N2 C11 -177.94(12) no
N3 V1 N2 C19 -8.02(8) no
V1 N2 C11 C12 -15.4(2) no
V1 N2 C11 C16 165.70(9) no
V1 N2 C19 C18 -167.45(10) no
V1 N2 C19 C20 12.10(15) no
C11 N2 C19 C18 4.0(2) no
C11 N2 C19 C20 -176.48(12) no
C19 N2 C11 C12 175.33(12) no
C19 N2 C11 C16 -3.6(2) no
V1 N3 C20 C19 3.60(17) no
V1 N3 C21 C22 84.55(15) no
V1 N3 C21 C26 -95.80(14) no
C20 N3 C21 C22 -96.18(14) no
C20 N3 C21 C26 83.47(15) no
C21 N3 C20 C19 -175.70(11) no
N1 C1 C2 C5 -178.81(12) no
N1 C1 C3 C7 178.80(12) no
N1 C1 C4 C9 179.29(11) no
C2 C1 C3 C7 -60.58(17) no
C3 C1 C2 C5 59.55(17) no
C2 C1 C4 C9 60.55(17) no
C4 C1 C2 C5 -60.65(18) no
C3 C1 C4 C9 -59.80(17) no
C4 C1 C3 C7 59.48(17) no
C1 C2 C5 C6 -59.3(2) no
C1 C2 C5 C10 60.36(19) no
C1 C3 C7 C6 60.68(18) no
C1 C3 C7 C8 -59.80(19) no
C1 C4 C9 C8 59.93(17) no
C1 C4 C9 C10 -59.99(16) no
C2 C5 C6 C7 60.8(2) no
C2 C5 C10 C9 -60.6(2) no
C6 C5 C10 C9 59.2(2) no
C10 C5 C6 C7 -58.76(19) no
C5 C6 C7 C3 -61.19(19) no
C5 C6 C7 C8 59.2(2) no
C3 C7 C8 C9 60.4(2) no
C6 C7 C8 C9 -59.2(3) no
C7 C8 C9 C4 -60.3(2) no
C7 C8 C9 C10 59.37(19) no
C4 C9 C10 C5 60.23(18) no
C8 C9 C10 C5 -59.63(18) no
N2 C11 C12 C13 -177.61(13) no
N2 C11 C16 C15 179.35(12) no
N2 C11 C16 C17 0.1(2) no
C12 C11 C16 C15 0.4(2) no
C12 C11 C16 C17 -178.84(13) no
C16 C11 C12 C13 1.3(3) no
C11 C12 C13 C14 -1.8(3) no
C12 C13 C14 C15 0.5(3) no
C13 C14 C15 C16 1.3(3) no
C14 C15 C16 C11 -1.7(3) no
C14 C15 C16 C17 177.50(14) no
C11 C16 C17 C18 3.2(2) no
C15 C16 C17 C18 -175.98(13) no
C16 C17 C18 C19 -3.0(3) no
C17 C18 C19 N2 -0.7(3) no
C17 C18 C19 C20 179.80(13) no
N2 C19 C20 N3 -11.03(19) no
C18 C19 C20 N3 168.54(13) no
N3 C21 C22 C23 179.55(11) no
N3 C21 C22 C27 -1.79(19) no
N3 C21 C26 C25 179.53(11) no
N3 C21 C26 C28 2.49(19) no
C22 C21 C26 C25 -0.8(2) no
C22 C21 C26 C28 -177.87(12) no
C26 C21 C22 C23 -0.1(2) no
C26 C21 C22 C27 178.57(12) no
C21 C22 C23 C24 1.1(2) no
C27 C22 C23 C24 -177.51(13) no
C22 C23 C24 C25 -1.3(3) no
C23 C24 C25 C26 0.3(3) no
C24 C25 C26 C21 0.7(2) no
C24 C25 C26 C28 177.78(12) no
